data_1569926
loop_
_publ_author_name
'Kalkuhl, Till L.'
'Qin, Lei'
'Zhao, Lili'
'Frenking, Gernot'
'Hadlington, Terrance J.'

_publ_section_title
;
 On the &#x3c3;-complex character of bis(gallyl)/digallane transition
 metal species.
;
_journal_issue 40
_journal_name_full 'Chemical science'
_journal_page_first 11088
_journal_page_last 11095
_journal_paper_doi 10.1039/d3sc03772j
_journal_volume 14
_journal_year 2023
_chemical_formula_moiety 'C62 H86 Cl2 Ga2 N2 P2 Pd Si2'
_chemical_formula_sum 'C62 H86 Cl2 Ga2 N2 P2 Pd Si2'
_chemical_formula_weight 1294.18
_space_group_crystal_system orthorhombic
_space_group_IT_number 52
_space_group_name_Hall '-P 2a 2bc'
_space_group_name_H-M_alt 'P n n a'
_atom_sites_solution_hydrogens geom
_audit_creation_method SHELXL-2018/3
_audit_update_record
;
2023-05-30 deposited with the CCDC.	2023-09-22 downloaded from the CCDC.
;
_cell_angle_alpha 90
_cell_angle_beta 90
_cell_angle_gamma 90
_cell_formula_units_Z 4
_cell_length_a 15.714(3)
_cell_length_b 22.937(5)
_cell_length_c 20.691(4)
_cell_measurement_reflns_used 2000
_cell_measurement_temperature 150(2)
_cell_measurement_theta_max 32.50
_cell_measurement_theta_min 1.92
_cell_volume 7458(3)
_computing_cell_refinement 'STOE X-AREA 1.76'
_computing_data_collection 'STOE X-AREA 1.76'
_computing_data_reduction 'STOE X-AREA 1.76'
_computing_structure_refinement 'SHELXL-2018/3 (Sheldrick, 2018)'
_diffrn_ambient_temperature 150(2)
_diffrn_detector Pilatus300K
_diffrn_detector_area_resol_mean 5.81
_diffrn_measured_fraction_theta_full 0.999
_diffrn_measured_fraction_theta_max 0.999
_diffrn_measurement_device_type 'STOE StadiVari'
_diffrn_measurement_method '\w scans'
_diffrn_radiation_collimation '0.6 mm diameter'
_diffrn_radiation_monochromator 'Graded multilayer mirror'
_diffrn_radiation_type 'Mo K\a'
_diffrn_radiation_wavelength 0.71073
_diffrn_reflns_av_R_equivalents 0.0448
_diffrn_reflns_av_unetI/netI 0.0211
_diffrn_reflns_Laue_measured_fraction_full 0.999
_diffrn_reflns_Laue_measured_fraction_max 0.999
_diffrn_reflns_limit_h_max 19
_diffrn_reflns_limit_h_min -19
_diffrn_reflns_limit_k_max 28
_diffrn_reflns_limit_k_min -28
_diffrn_reflns_limit_l_max 19
_diffrn_reflns_limit_l_min -25
_diffrn_reflns_number 95573
_diffrn_reflns_point_group_measured_fraction_full 0.999
_diffrn_reflns_point_group_measured_fraction_max 0.999
_diffrn_reflns_theta_full 25.242
_diffrn_reflns_theta_max 25.999
_diffrn_reflns_theta_min 2.409
_diffrn_source 'Genix 3D HF Mo'
_diffrn_source_current 1.000
_diffrn_source_power 0.050
_diffrn_source_voltage 50
_exptl_absorpt_coefficient_mu 1.135
_exptl_absorpt_correction_T_max 1.000
_exptl_absorpt_correction_T_min 0.691
_exptl_absorpt_correction_type empirical
_exptl_absorpt_process_details 'STOE X-AREA 1.76'
_exptl_crystal_colour 'pale yellow'
_exptl_crystal_density_diffrn 1.153
_exptl_crystal_description block
_exptl_crystal_F_000 2688
_exptl_crystal_size_max 0.14
_exptl_crystal_size_mid 0.13
_exptl_crystal_size_min 0.11
_platon_squeeze_details
;
The unit cell contains 8 pentane molecules (i.e. 2 per asymmetric unit) which have been treated
as a diffuse contribution to the overall scattering without specific atom
positions by SQUEEZE/PLATON.
;
_refine_diff_density_max 0.462
_refine_diff_density_min -0.442
_refine_diff_density_rms 0.062
_refine_ls_extinction_method none
_refine_ls_goodness_of_fit_ref 1.060
_refine_ls_hydrogen_treatment constr
_refine_ls_matrix_type full
_refine_ls_number_parameters 338
_refine_ls_number_reflns 7330
_refine_ls_number_restraints 0
_refine_ls_restrained_S_all 1.060
_refine_ls_R_factor_all 0.0485
_refine_ls_R_factor_gt 0.0354
_refine_ls_shift/su_max 0.001
_refine_ls_shift/su_mean 0.000
_refine_ls_structure_factor_coef Fsqd
_refine_ls_weighting_details 'w=1/[\s^2^(Fo^2^)+(0.0552P)^2^+2.0995P] where P=(Fo^2^+2Fc^2^)/3'
_refine_ls_weighting_scheme calc
_refine_ls_wR_factor_gt 0.0886
_refine_ls_wR_factor_ref 0.0940
_reflns_Friedel_coverage 0.000
_reflns_number_gt 6064
_reflns_number_total 7330
_reflns_threshold_expression 'I > 2\s(I)'
_cod_data_source_file d3sc03772j2.cif
_cod_data_source_block compound_4
_cod_depositor_comments 'Adding full bibliography for 1569923--1569928.cif.'
_cod_original_cell_volume 7457(3)
_cod_database_code 1569926
_shelx_shelxl_version_number 2018/3
_shelx_space_group_comment
;
The symmetry employed for this shelxl refinement is uniquely defined
by the following loop, which should always be used as a source of
symmetry information in preference to the above space-group names.
They are only intended as comments.
;

loop_
_space_group_symop_operation_xyz
'x, y, z'
'-x+1/2, -y, z'
'x, -y+1/2, -z+1/2'
'-x+1/2, y+1/2, -z+1/2'
'-x, -y, -z'
'x-1/2, y, -z'
'-x, y-1/2, z-1/2'
'x-1/2, -y-1/2, z-1/2'

loop_
_atom_site_label
_atom_site_type_symbol
_atom_site_fract_x
_atom_site_fract_y
_atom_site_fract_z
_atom_site_U_iso_or_equiv
_atom_site_adp_type
_atom_site_occupancy
_atom_site_site_symmetry_order
_atom_site_calc_flag
_atom_site_refinement_flags_posn
_atom_site_refinement_flags_adp
_atom_site_refinement_flags_occupancy
_atom_site_disorder_assembly
_atom_site_disorder_group
Pd1 Pd 0.38561(2) 0.250000 0.750000 0.02880(8) Uani 1 2 d S T P . .
Ga1 Ga 0.50726(2) 0.28413(2) 0.69226(2) 0.03139(9) Uani 1 1 d . . . . .
P1 P 0.29934(4) 0.30458(3) 0.67961(3) 0.03236(15) Uani 1 1 d . . . . .
Si1 Si 0.43762(5) 0.40868(3) 0.69538(4) 0.03379(17) Uani 1 1 d . . . . .
Cl1 Cl 0.60555(5) 0.23285(3) 0.64286(4) 0.0533(2) Uani 1 1 d . . . . .
N1 N 0.52004(13) 0.36232(10) 0.67073(10) 0.0335(5) Uani 1 1 d . . . . .
C1 C 0.58679(16) 0.38157(11) 0.62766(13) 0.0342(6) Uani 1 1 d . . . . .
C26 C 0.29153(18) 0.27175(13) 0.59933(13) 0.0397(6) Uani 1 1 d . . . . .
C6 C 0.56806(17) 0.39117(12) 0.56194(13) 0.0386(6) Uani 1 1 d . . . . .
C2 C 0.67059(17) 0.39038(12) 0.65100(15) 0.0412(6) Uani 1 1 d . . . . .
C19 C 0.33008(16) 0.38136(11) 0.66452(13) 0.0360(6) Uani 1 1 d . . . . .
H19A H 0.285467 0.406489 0.683637 0.043 Uiso 1 1 calc R U . . .
H19B H 0.328650 0.387752 0.617217 0.043 Uiso 1 1 calc R U . . .
C20 C 0.18845(17) 0.31479(12) 0.70691(14) 0.0396(6) Uani 1 1 d . . . . .
C27 C 0.25216(19) 0.30064(14) 0.54786(14) 0.0460(7) Uani 1 1 d . . . . .
H27 H 0.229552 0.338630 0.554148 0.055 Uiso 1 1 calc R U . . .
C21 C 0.11711(18) 0.29673(14) 0.67234(16) 0.0470(7) Uani 1 1 d . . . . .
H21 H 0.123777 0.276368 0.632678 0.056 Uiso 1 1 calc R U . . .
C25 C 0.17691(19) 0.34319(13) 0.76556(15) 0.0463(7) Uani 1 1 d . . . . .
H25 H 0.224995 0.354700 0.790298 0.056 Uiso 1 1 calc R U . . .
C16 C 0.42432(19) 0.40697(13) 0.78664(14) 0.0437(7) Uani 1 1 d . . . . .
H16 H 0.401032 0.367369 0.796427 0.052 Uiso 1 1 calc R U . . .
C10 C 0.48537(19) 0.37107(14) 0.53089(14) 0.0455(7) Uani 1 1 d . . . . .
H10 H 0.443649 0.363948 0.566519 0.055 Uiso 1 1 calc R U . . .
C22 C 0.0355(2) 0.30866(17) 0.69619(19) 0.0607(9) Uani 1 1 d . . . . .
H22 H -0.013039 0.296359 0.672415 0.073 Uiso 1 1 calc R U . . .
C7 C 0.69931(19) 0.37127(14) 0.71814(16) 0.0499(8) Uani 1 1 d . . . . .
H7 H 0.650277 0.351207 0.739452 0.060 Uiso 1 1 calc R U . . .
C3 C 0.73053(19) 0.41563(13) 0.60960(16) 0.0486(7) Uani 1 1 d . . . . .
H3 H 0.786255 0.423289 0.625250 0.058 Uiso 1 1 calc R U . . .
C18 C 0.5057(2) 0.41185(16) 0.82727(16) 0.0571(9) Uani 1 1 d . . . . .
H18A H 0.529247 0.451247 0.823108 0.086 Uiso 1 1 calc R U . . .
H18B H 0.547597 0.383364 0.811917 0.086 Uiso 1 1 calc R U . . .
H18C H 0.492356 0.404056 0.872712 0.086 Uiso 1 1 calc R U . . .
C15 C 0.37443(19) 0.52212(13) 0.65976(16) 0.0492(7) Uani 1 1 d . . . . .
H15A H 0.352024 0.525992 0.703754 0.074 Uiso 1 1 calc R U . . .
H15B H 0.331455 0.503744 0.632130 0.074 Uiso 1 1 calc R U . . .
H15C H 0.388399 0.560802 0.642680 0.074 Uiso 1 1 calc R U . . .
C28 C 0.2458(2) 0.27428(16) 0.48767(15) 0.0562(8) Uani 1 1 d . . . . .
H28 H 0.218740 0.294001 0.452920 0.067 Uiso 1 1 calc R U . . .
C5 C 0.6314(2) 0.41652(13) 0.52267(16) 0.0494(8) Uani 1 1 d . . . . .
H5 H 0.618937 0.424687 0.478657 0.059 Uiso 1 1 calc R U . . .
C13 C 0.45559(18) 0.48393(12) 0.66089(15) 0.0427(7) Uani 1 1 d . . . . .
H13 H 0.472740 0.478245 0.614781 0.051 Uiso 1 1 calc R U . . .
C17 C 0.3567(2) 0.45000(15) 0.81202(16) 0.0564(8) Uani 1 1 d . . . . .
H17A H 0.342442 0.440213 0.856832 0.085 Uiso 1 1 calc R U . . .
H17B H 0.305471 0.447344 0.785199 0.085 Uiso 1 1 calc R U . . .
H17C H 0.379307 0.489794 0.810168 0.085 Uiso 1 1 calc R U . . .
C24 C 0.0949(2) 0.35494(15) 0.78841(18) 0.0570(9) Uani 1 1 d . . . . .
H24 H 0.087542 0.374821 0.828296 0.068 Uiso 1 1 calc R U . . .
C4 C 0.7106(2) 0.42967(13) 0.54657(18) 0.0544(8) Uani 1 1 d . . . . .
H4 H 0.751475 0.448343 0.519825 0.065 Uiso 1 1 calc R U . . .
C31 C 0.3252(2) 0.21685(14) 0.58915(15) 0.0535(8) Uani 1 1 d . . . . .
H31 H 0.352665 0.197001 0.623632 0.064 Uiso 1 1 calc R U . . .
C14 C 0.5292(2) 0.51640(14) 0.69366(18) 0.0575(9) Uani 1 1 d . . . . .
H14A H 0.537971 0.554040 0.672238 0.086 Uiso 1 1 calc R U . . .
H14B H 0.581289 0.493046 0.690355 0.086 Uiso 1 1 calc R U . . .
H14C H 0.515534 0.522865 0.739302 0.086 Uiso 1 1 calc R U . . .
C23 C 0.0248(2) 0.33774(16) 0.7532(2) 0.0618(10) Uani 1 1 d . . . . .
H23 H -0.030809 0.346124 0.768546 0.074 Uiso 1 1 calc R U . . .
C9 C 0.7731(2) 0.32746(17) 0.7138(2) 0.0695(10) Uani 1 1 d . . . . .
H9A H 0.755904 0.294254 0.687016 0.104 Uiso 1 1 calc R U . . .
H9B H 0.787676 0.313712 0.757263 0.104 Uiso 1 1 calc R U . . .
H9C H 0.822736 0.346480 0.694384 0.104 Uiso 1 1 calc R U . . .
C29 C 0.2790(3) 0.21944(18) 0.47871(18) 0.0735(11) Uani 1 1 d . . . . .
H29 H 0.274378 0.201225 0.437630 0.088 Uiso 1 1 calc R U . . .
C30 C 0.3192(3) 0.19042(17) 0.52881(17) 0.0720(11) Uani 1 1 d . . . . .
H30 H 0.342489 0.152698 0.522032 0.086 Uiso 1 1 calc R U . . .
C11 C 0.4989(2) 0.31325(17) 0.4960(2) 0.0701(10) Uani 1 1 d . . . . .
H11A H 0.539489 0.318736 0.460560 0.105 Uiso 1 1 calc R U . . .
H11B H 0.444545 0.299438 0.478602 0.105 Uiso 1 1 calc R U . . .
H11C H 0.521456 0.284400 0.526483 0.105 Uiso 1 1 calc R U . . .
C8 C 0.7258(3) 0.42203(18) 0.7610(2) 0.0755(11) Uani 1 1 d . . . . .
H8A H 0.774053 0.442436 0.741256 0.113 Uiso 1 1 calc R U . . .
H8B H 0.742585 0.407257 0.803628 0.113 Uiso 1 1 calc R U . . .
H8C H 0.677990 0.449082 0.765864 0.113 Uiso 1 1 calc R U . . .
C12 C 0.4454(3) 0.4150(2) 0.4849(2) 0.0866(13) Uani 1 1 d . . . . .
H12A H 0.434725 0.451632 0.507962 0.130 Uiso 1 1 calc R U . . .
H12B H 0.391465 0.399497 0.468431 0.130 Uiso 1 1 calc R U . . .
H12C H 0.484151 0.422273 0.448683 0.130 Uiso 1 1 calc R U . . .

loop_
_atom_site_aniso_label
_atom_site_aniso_U_11
_atom_site_aniso_U_22
_atom_site_aniso_U_33
_atom_site_aniso_U_23
_atom_site_aniso_U_13
_atom_site_aniso_U_12
Pd1 0.02207(14) 0.03239(15) 0.03193(14) 0.00600(11) 0.000 0.000
Ga1 0.02520(15) 0.03244(16) 0.03651(16) 0.00586(11) 0.00349(11) 0.00031(11)
P1 0.0248(3) 0.0361(4) 0.0361(3) 0.0062(3) -0.0029(3) 0.0022(3)
Si1 0.0298(4) 0.0313(4) 0.0403(4) 0.0021(3) 0.0042(3) 0.0014(3)
Cl1 0.0500(4) 0.0415(4) 0.0684(5) 0.0059(3) 0.0271(4) 0.0088(3)
N1 0.0264(11) 0.0351(12) 0.0389(11) 0.0040(9) 0.0035(9) -0.0010(9)
C1 0.0288(13) 0.0262(13) 0.0474(15) 0.0048(11) 0.0086(11) 0.0025(10)
C26 0.0347(14) 0.0434(15) 0.0409(15) 0.0030(12) -0.0073(12) 0.0008(12)
C6 0.0343(14) 0.0356(15) 0.0459(15) 0.0076(12) 0.0084(12) 0.0061(12)
C2 0.0325(14) 0.0347(15) 0.0564(17) 0.0001(12) 0.0037(13) -0.0024(12)
C19 0.0314(13) 0.0355(14) 0.0411(14) 0.0062(11) 0.0058(11) 0.0042(11)
C20 0.0318(14) 0.0385(15) 0.0484(16) 0.0116(12) -0.0008(12) 0.0008(12)
C27 0.0412(16) 0.0522(18) 0.0447(15) 0.0047(13) -0.0093(13) 0.0040(14)
C21 0.0319(15) 0.0518(18) 0.0574(18) 0.0119(15) -0.0060(13) -0.0012(13)
C25 0.0376(16) 0.0465(17) 0.0548(18) 0.0066(14) 0.0052(13) 0.0020(13)
C16 0.0444(17) 0.0437(17) 0.0429(16) -0.0016(13) 0.0023(13) -0.0002(13)
C10 0.0407(16) 0.0574(19) 0.0386(15) 0.0063(13) 0.0059(12) 0.0090(14)
C22 0.0307(16) 0.067(2) 0.084(3) 0.024(2) -0.0025(16) -0.0022(16)
C7 0.0335(15) 0.0516(19) 0.065(2) 0.0024(15) -0.0050(14) -0.0076(14)
C3 0.0310(15) 0.0389(16) 0.076(2) 0.0022(15) 0.0091(14) -0.0059(12)
C18 0.064(2) 0.061(2) 0.0471(17) -0.0056(16) -0.0030(15) 0.0070(17)
C15 0.0454(17) 0.0377(16) 0.064(2) 0.0078(14) 0.0098(15) 0.0081(13)
C28 0.058(2) 0.064(2) 0.0467(18) 0.0023(16) -0.0159(16) 0.0028(17)
C5 0.0492(18) 0.0435(17) 0.0554(18) 0.0145(14) 0.0183(15) 0.0076(14)
C13 0.0385(15) 0.0335(15) 0.0561(17) 0.0027(13) 0.0081(13) 0.0032(12)
C17 0.058(2) 0.058(2) 0.0535(19) -0.0095(15) 0.0138(16) 0.0049(17)
C24 0.050(2) 0.054(2) 0.067(2) 0.0079(16) 0.0184(17) 0.0080(16)
C4 0.0411(17) 0.0401(17) 0.082(2) 0.0117(16) 0.0238(16) -0.0022(14)
C31 0.061(2) 0.0486(19) 0.0509(17) 0.0016(14) -0.0142(15) 0.0114(16)
C14 0.0470(18) 0.0370(17) 0.089(3) 0.0003(16) 0.0027(17) -0.0007(14)
C23 0.0336(17) 0.062(2) 0.089(3) 0.025(2) 0.0156(18) 0.0088(15)
C9 0.045(2) 0.068(2) 0.096(3) 0.012(2) -0.016(2) 0.0050(18)
C29 0.091(3) 0.076(3) 0.054(2) -0.0159(19) -0.023(2) 0.012(2)
C30 0.100(3) 0.059(2) 0.057(2) -0.0179(17) -0.021(2) 0.022(2)
C11 0.058(2) 0.079(3) 0.074(2) -0.019(2) -0.0070(18) 0.0061(19)
C8 0.063(2) 0.076(3) 0.088(3) -0.014(2) -0.014(2) -0.011(2)
C12 0.071(3) 0.091(3) 0.098(3) 0.026(3) -0.034(2) 0.008(2)

loop_
_atom_type_symbol
_atom_type_description
_atom_type_scat_dispersion_real
_atom_type_scat_dispersion_imag
_atom_type_scat_source
C C 0.0033 0.0016 'International Tables Vol C Tables 4.2.6.8 and 6.1.1.4'
H H 0.0000 0.0000 'International Tables Vol C Tables 4.2.6.8 and 6.1.1.4'
N N 0.0061 0.0033 'International Tables Vol C Tables 4.2.6.8 and 6.1.1.4'
Si Si 0.0817 0.0704 'International Tables Vol C Tables 4.2.6.8 and 6.1.1.4'
P P 0.1023 0.0942 'International Tables Vol C Tables 4.2.6.8 and 6.1.1.4'
Cl Cl 0.1484 0.1585 'International Tables Vol C Tables 4.2.6.8 and 6.1.1.4'
Ga Ga 0.2307 1.6083 'International Tables Vol C Tables 4.2.6.8 and 6.1.1.4'
Pd Pd -0.9988 1.0072 'International Tables Vol C Tables 4.2.6.8 and 6.1.1.4'

loop_
_geom_angle_atom_site_label_1
_geom_angle_atom_site_label_2
_geom_angle_atom_site_label_3
_geom_angle
_geom_angle_site_symmetry_1
_geom_angle_site_symmetry_3
_geom_angle_publ_flag
P1 Pd1 P1 109.57(4) . 3_556 ?
P1 Pd1 Ga1 88.69(2) . . ?
P1 Pd1 Ga1 161.23(2) 3_556 . ?
P1 Pd1 Ga1 161.23(2) . 3_556 ?
P1 Pd1 Ga1 88.69(2) 3_556 3_556 ?
Ga1 Pd1 Ga1 73.53(2) . 3_556 ?
N1 Ga1 Cl1 109.23(7) . . ?
N1 Ga1 Pd1 121.54(7) . . ?
Cl1 Ga1 Pd1 128.42(3) . . ?
N1 Ga1 Ga1 136.83(7) . 3_556 ?
Cl1 Ga1 Ga1 95.50(3) . 3_556 ?
Pd1 Ga1 Ga1 53.236(10) . 3_556 ?
C26 P1 C20 105.48(13) . . ?
C26 P1 C19 104.83(13) . . ?
C20 P1 C19 100.20(12) . . ?
C26 P1 Pd1 112.48(9) . . ?
C20 P1 Pd1 114.97(9) . . ?
C19 P1 Pd1 117.41(9) . . ?
N1 Si1 C13 109.53(12) . . ?
N1 Si1 C16 110.98(12) . . ?
C13 Si1 C16 114.25(14) . . ?
N1 Si1 C19 110.93(12) . . ?
C13 Si1 C19 107.79(12) . . ?
C16 Si1 C19 103.17(13) . . ?
C1 N1 Si1 122.05(17) . . ?
C1 N1 Ga1 121.39(17) . . ?
Si1 N1 Ga1 115.85(11) . . ?
C6 C1 C2 120.1(2) . . ?
C6 C1 N1 119.4(2) . . ?
C2 C1 N1 120.5(2) . . ?
C31 C26 C27 119.0(3) . . ?
C31 C26 P1 119.2(2) . . ?
C27 C26 P1 121.8(2) . . ?
C1 C6 C5 118.3(3) . . ?
C1 C6 C10 122.6(2) . . ?
C5 C6 C10 119.0(3) . . ?
C3 C2 C1 118.4(3) . . ?
C3 C2 C7 118.5(3) . . ?
C1 C2 C7 123.0(2) . . ?
P1 C19 Si1 119.06(14) . . ?
P1 C19 H19A 107.6 . . ?
Si1 C19 H19A 107.6 . . ?
P1 C19 H19B 107.6 . . ?
Si1 C19 H19B 107.6 . . ?
H19A C19 H19B 107.0 . . ?
C25 C20 C21 118.9(3) . . ?
C25 C20 P1 116.7(2) . . ?
C21 C20 P1 124.4(2) . . ?
C28 C27 C26 120.6(3) . . ?
C28 C27 H27 119.7 . . ?
C26 C27 H27 119.7 . . ?
C20 C21 C22 119.9(3) . . ?
C20 C21 H21 120.1 . . ?
C22 C21 H21 120.1 . . ?
C20 C25 C24 120.4(3) . . ?
C20 C25 H25 119.8 . . ?
C24 C25 H25 119.8 . . ?
C18 C16 C17 109.9(3) . . ?
C18 C16 Si1 116.8(2) . . ?
C17 C16 Si1 113.6(2) . . ?
C18 C16 H16 105.1 . . ?
C17 C16 H16 105.1 . . ?
Si1 C16 H16 105.1 . . ?
C6 C10 C12 114.6(3) . . ?
C6 C10 C11 110.1(2) . . ?
C12 C10 C11 109.8(3) . . ?
C6 C10 H10 107.4 . . ?
C12 C10 H10 107.4 . . ?
C11 C10 H10 107.4 . . ?
C23 C22 C21 120.8(3) . . ?
C23 C22 H22 119.6 . . ?
C21 C22 H22 119.6 . . ?
C8 C7 C2 113.1(3) . . ?
C8 C7 C9 109.1(3) . . ?
C2 C7 C9 111.0(3) . . ?
C8 C7 H7 107.8 . . ?
C2 C7 H7 107.8 . . ?
C9 C7 H7 107.8 . . ?
C4 C3 C2 121.5(3) . . ?
C4 C3 H3 119.2 . . ?
C2 C3 H3 119.2 . . ?
C16 C18 H18A 109.5 . . ?
C16 C18 H18B 109.5 . . ?
H18A C18 H18B 109.5 . . ?
C16 C18 H18C 109.5 . . ?
H18A C18 H18C 109.5 . . ?
H18B C18 H18C 109.5 . . ?
C13 C15 H15A 109.5 . . ?
C13 C15 H15B 109.5 . . ?
H15A C15 H15B 109.5 . . ?
C13 C15 H15C 109.5 . . ?
H15A C15 H15C 109.5 . . ?
H15B C15 H15C 109.5 . . ?
C29 C28 C27 119.5(3) . . ?
C29 C28 H28 120.3 . . ?
C27 C28 H28 120.3 . . ?
C4 C5 C6 121.5(3) . . ?
C4 C5 H5 119.2 . . ?
C6 C5 H5 119.2 . . ?
C14 C13 C15 110.7(2) . . ?
C14 C13 Si1 112.9(2) . . ?
C15 C13 Si1 113.6(2) . . ?
C14 C13 H13 106.4 . . ?
C15 C13 H13 106.4 . . ?
Si1 C13 H13 106.4 . . ?
C16 C17 H17A 109.5 . . ?
C16 C17 H17B 109.5 . . ?
H17A C17 H17B 109.5 . . ?
C16 C17 H17C 109.5 . . ?
H17A C17 H17C 109.5 . . ?
H17B C17 H17C 109.5 . . ?
C23 C24 C25 120.1(3) . . ?
C23 C24 H24 119.9 . . ?
C25 C24 H24 119.9 . . ?
C5 C4 C3 119.7(3) . . ?
C5 C4 H4 120.2 . . ?
C3 C4 H4 120.2 . . ?
C26 C31 C30 120.5(3) . . ?
C26 C31 H31 119.7 . . ?
C30 C31 H31 119.7 . . ?
C13 C14 H14A 109.5 . . ?
C13 C14 H14B 109.5 . . ?
H14A C14 H14B 109.5 . . ?
C13 C14 H14C 109.5 . . ?
H14A C14 H14C 109.5 . . ?
H14B C14 H14C 109.5 . . ?
C22 C23 C24 119.9(3) . . ?
C22 C23 H23 120.0 . . ?
C24 C23 H23 120.0 . . ?
C7 C9 H9A 109.5 . . ?
C7 C9 H9B 109.5 . . ?
H9A C9 H9B 109.5 . . ?
C7 C9 H9C 109.5 . . ?
H9A C9 H9C 109.5 . . ?
H9B C9 H9C 109.5 . . ?
C28 C29 C30 120.8(3) . . ?
C28 C29 H29 119.6 . . ?
C30 C29 H29 119.6 . . ?
C29 C30 C31 119.6(3) . . ?
C29 C30 H30 120.2 . . ?
C31 C30 H30 120.2 . . ?
C10 C11 H11A 109.5 . . ?
C10 C11 H11B 109.5 . . ?
H11A C11 H11B 109.5 . . ?
C10 C11 H11C 109.5 . . ?
H11A C11 H11C 109.5 . . ?
H11B C11 H11C 109.5 . . ?
C7 C8 H8A 109.5 . . ?
C7 C8 H8B 109.5 . . ?
H8A C8 H8B 109.5 . . ?
C7 C8 H8C 109.5 . . ?
H8A C8 H8C 109.5 . . ?
H8B C8 H8C 109.5 . . ?
C10 C12 H12A 109.5 . . ?
C10 C12 H12B 109.5 . . ?
H12A C12 H12B 109.5 . . ?
C10 C12 H12C 109.5 . . ?
H12A C12 H12C 109.5 . . ?
H12B C12 H12C 109.5 . . ?

loop_
_geom_bond_atom_site_label_1
_geom_bond_atom_site_label_2
_geom_bond_distance
_geom_bond_site_symmetry_2
_geom_bond_publ_flag
Pd1 P1 2.3508(7) . ?
Pd1 P1 2.3508(7) 3_556 ?
Pd1 Ga1 2.3861(5) . ?
Pd1 Ga1 2.3862(5) 3_556 ?
Ga1 N1 1.859(2) . ?
Ga1 Cl1 2.1939(8) . ?
Ga1 Ga1 2.8564(7) 3_556 ?
P1 C26 1.828(3) . ?
P1 C20 1.847(3) . ?
P1 C19 1.852(3) . ?
Si1 N1 1.752(2) . ?
Si1 C13 1.889(3) . ?
Si1 C16 1.900(3) . ?
Si1 C19 1.912(3) . ?
N1 C1 1.445(3) . ?
C1 C6 1.409(4) . ?
C1 C2 1.417(4) . ?
C26 C31 1.382(4) . ?
C26 C27 1.399(4) . ?
C6 C5 1.410(4) . ?
C6 C10 1.521(4) . ?
C2 C3 1.399(4) . ?
C2 C7 1.525(4) . ?
C19 H19A 0.9900 . ?
C19 H19B 0.9900 . ?
C20 C25 1.389(4) . ?
C20 C21 1.393(4) . ?
C27 C28 1.388(4) . ?
C27 H27 0.9500 . ?
C21 C22 1.401(4) . ?
C21 H21 0.9500 . ?
C25 C24 1.398(4) . ?
C25 H25 0.9500 . ?
C16 C18 1.535(4) . ?
C16 C17 1.542(4) . ?
C16 H16 1.0000 . ?
C10 C12 1.522(4) . ?
C10 C11 1.525(5) . ?
C10 H10 1.0000 . ?
C22 C23 1.365(5) . ?
C22 H22 0.9500 . ?
C7 C8 1.522(5) . ?
C7 C9 1.537(5) . ?
C7 H7 1.0000 . ?
C3 C4 1.379(5) . ?
C3 H3 0.9500 . ?
C18 H18A 0.9800 . ?
C18 H18B 0.9800 . ?
C18 H18C 0.9800 . ?
C15 C13 1.547(4) . ?
C15 H15A 0.9800 . ?
C15 H15B 0.9800 . ?
C15 H15C 0.9800 . ?
C28 C29 1.374(5) . ?
C28 H28 0.9500 . ?
C5 C4 1.373(5) . ?
C5 H5 0.9500 . ?
C13 C14 1.534(4) . ?
C13 H13 1.0000 . ?
C17 H17A 0.9800 . ?
C17 H17B 0.9800 . ?
C17 H17C 0.9800 . ?
C24 C23 1.379(5) . ?
C24 H24 0.9500 . ?
C4 H4 0.9500 . ?
C31 C30 1.391(4) . ?
C31 H31 0.9500 . ?
C14 H14A 0.9800 . ?
C14 H14B 0.9800 . ?
C14 H14C 0.9800 . ?
C23 H23 0.9500 . ?
C9 H9A 0.9800 . ?
C9 H9B 0.9800 . ?
C9 H9C 0.9800 . ?
C29 C30 1.384(5) . ?
C29 H29 0.9500 . ?
C30 H30 0.9500 . ?
C11 H11A 0.9800 . ?
C11 H11B 0.9800 . ?
C11 H11C 0.9800 . ?
C8 H8A 0.9800 . ?
C8 H8B 0.9800 . ?
C8 H8C 0.9800 . ?
C12 H12A 0.9800 . ?
C12 H12B 0.9800 . ?
C12 H12C 0.9800 . ?

loop_
_platon_squeeze_void_nr
_platon_squeeze_void_average_x
_platon_squeeze_void_average_y
_platon_squeeze_void_average_z
_platon_squeeze_void_volume
_platon_squeeze_void_count_electrons
_platon_squeeze_void_content
1 0.009 0.500 0.000 835 75 '4(C5 H12)'
2 -0.001 1.000 0.500 835 75 '4(C5 H12)'
